data_7108066
loop_
_publ_author_name
'Mari C. M. Higginbotham'
'Magnus W. P. Bebbington'

_publ_section_title
;
 Gold(I)-catalysed synthesis of cyclic sulfamidates by intramolecular
 allene hydroamination
;
_journal_name_full Chem.Commun.
_journal_page_first 7565
_journal_paper_doi 10.1039/c2cc33711h
_journal_volume 48
_journal_year 2012
_chemical_formula_sum 'C11 H19 N O3 S'
_chemical_formula_weight 245.33
_chemical_name_systematic
;

?

;
_space_group_IT_number 14
_symmetry_cell_setting monoclinic
_symmetry_space_group_name_Hall '-P 2ybc'
_symmetry_space_group_name_H-M 'P 1 21/c 1'
_atom_sites_solution_hydrogens geom
_atom_sites_solution_primary direct
_atom_sites_solution_secondary difmap
_audit_creation_method SHELXL-97
_cell_angle_alpha 90.00
_cell_angle_beta 90.646(4)
_cell_angle_gamma 90.00
_cell_formula_units_Z 4
_cell_length_a 19.8419(15)
_cell_length_b 5.3049(4)
_cell_length_c 11.5941(9)
_cell_measurement_reflns_used 9945
_cell_measurement_temperature 100(2)
_cell_measurement_theta_max 31.92
_cell_measurement_theta_min 3.51
_cell_volume 1220.31(16)
_computing_cell_refinement 'Bruker SAINT'
_computing_data_collection 'Bruker APEX2'
_computing_data_reduction 'Bruker SAINT'
_computing_molecular_graphics 'Bruker SHELXTL'
_computing_publication_material 'Bruker SHELXTL'
_computing_structure_refinement 'SHELXL-97 (Sheldrick, 1997)'
_computing_structure_solution 'SHELXS-97 (Sheldrick, 1990)'
_diffrn_ambient_temperature 100(2)
_diffrn_measured_fraction_theta_full 0.997
_diffrn_measured_fraction_theta_max 0.992
_diffrn_measurement_device_type 'Bruker APEX-II CCD'
_diffrn_measurement_method '\f and \w scans'
_diffrn_radiation_monochromator graphite
_diffrn_radiation_source 'fine-focus sealed tube'
_diffrn_radiation_type MoK\a
_diffrn_radiation_wavelength 0.71073
_diffrn_reflns_av_R_equivalents 0.0325
_diffrn_reflns_av_sigmaI/netI 0.0250
_diffrn_reflns_limit_h_max 29
_diffrn_reflns_limit_h_min -29
_diffrn_reflns_limit_k_max 7
_diffrn_reflns_limit_k_min -7
_diffrn_reflns_limit_l_max 17
_diffrn_reflns_limit_l_min -17
_diffrn_reflns_number 27110
_diffrn_reflns_theta_full 25.00
_diffrn_reflns_theta_max 32.06
_diffrn_reflns_theta_min 3.51
_diffrn_standards_number 0
_exptl_absorpt_coefficient_mu 0.258
_exptl_absorpt_correction_T_max 0.9406
_exptl_absorpt_correction_T_min 0.8689
_exptl_absorpt_correction_type multi-scan
_exptl_absorpt_process_details 'SADABS (Bruker, 2008)'
_exptl_crystal_colour colourless
_exptl_crystal_density_diffrn 1.335
_exptl_crystal_density_method 'not measured'
_exptl_crystal_description BLOCK
_exptl_crystal_F_000 528
_exptl_crystal_size_max 0.56
_exptl_crystal_size_mid 0.38
_exptl_crystal_size_min 0.24
_refine_diff_density_max 0.662
_refine_diff_density_min -0.366
_refine_diff_density_rms 0.055
_refine_ls_extinction_method none
_refine_ls_goodness_of_fit_ref 1.049
_refine_ls_hydrogen_treatment mixed
_refine_ls_matrix_type full
_refine_ls_number_parameters 154
_refine_ls_number_reflns 4215
_refine_ls_number_restraints 0
_refine_ls_restrained_S_all 1.049
_refine_ls_R_factor_all 0.0417
_refine_ls_R_factor_gt 0.0329
_refine_ls_shift/su_max 0.001
_refine_ls_shift/su_mean 0.000
_refine_ls_structure_factor_coef Fsqd
_refine_ls_weighting_details 'calc w=1/[\s^2^(Fo^2^)+(0.0433P)^2^+0.4258P] where P=(Fo^2^+2Fc^2^)/3'
_refine_ls_weighting_scheme calc
_refine_ls_wR_factor_gt 0.0846
_refine_ls_wR_factor_ref 0.0890
_reflns_number_gt 3567
_reflns_number_total 4215
_reflns_threshold_expression >2sigma(I)
_cod_data_source_file c2cc33711h.txt
_cod_data_source_block 3875
_cod_original_sg_symbol_H-M P2(1)/c
_cod_database_code 7108066

loop_
_symmetry_equiv_pos_as_xyz
'x, y, z'
'-x, y+1/2, -z+1/2'
'-x, -y, -z'
'x, -y-1/2, z-1/2'

loop_
_atom_site_label
_atom_site_type_symbol
_atom_site_fract_x
_atom_site_fract_y
_atom_site_fract_z
_atom_site_U_iso_or_equiv
_atom_site_adp_type
_atom_site_occupancy
_atom_site_symmetry_multiplicity
_atom_site_calc_flag
_atom_site_refinement_flags
S2 S 0.320635(12) 0.34640(4) 0.44768(2) 0.01261(7) Uani 1 1 d .
O1 O 0.25051(3) 0.43253(14) 0.39533(6) 0.01360(14) Uani 1 1 d .
O21 O 0.33369(4) 0.09257(14) 0.41062(6) 0.01763(15) Uani 1 1 d .
O22 O 0.31749(4) 0.40121(15) 0.56772(6) 0.01800(15) Uani 1 1 d .
N3 N 0.37619(4) 0.52882(17) 0.38835(7) 0.01372(16) Uani 1 1 d .
H3 H 0.3740(7) 0.675(3) 0.4155(12) 0.016 Uiso 1 1 d .
C4 C 0.37155(5) 0.53061(19) 0.25904(8) 0.01295(17) Uani 1 1 d .
H4 H 0.3812 0.3571 0.2298 0.016 Uiso 1 1 calc R
C5 C 0.30032(5) 0.60735(18) 0.21975(8) 0.01240(17) Uani 1 1 d .
H5A H 0.2910 0.7812 0.2463 0.015 Uiso 1 1 calc R
H5B H 0.2980 0.6067 0.1344 0.015 Uiso 1 1 calc R
C6 C 0.24655(5) 0.43079(19) 0.26653(8) 0.01216(17) Uani 1 1 d .
H6 H 0.2558 0.2560 0.2385 0.015 Uiso 1 1 calc R
C7 C 0.17380(5) 0.49904(19) 0.23626(8) 0.01328(17) Uani 1 1 d .
H7 H 0.1441 0.3811 0.2798 0.016 Uiso 1 1 calc R
C8 C 0.15377(5) 0.7685(2) 0.27021(9) 0.01705(19) Uani 1 1 d .
H8A H 0.1618 0.7931 0.3539 0.020 Uiso 1 1 calc R
H8B H 0.1820 0.8909 0.2281 0.020 Uiso 1 1 calc R
C9 C 0.07927(5) 0.8168(2) 0.24166(10) 0.0210(2) Uani 1 1 d .
H9A H 0.0509 0.7030 0.2883 0.025 Uiso 1 1 calc R
H9B H 0.0677 0.9927 0.2620 0.025 Uiso 1 1 calc R
C10 C 0.06440(6) 0.7727(2) 0.11335(10) 0.0218(2) Uani 1 1 d .
H10A H 0.0891 0.8986 0.0670 0.026 Uiso 1 1 calc R
H10B H 0.0156 0.7953 0.0981 0.026 Uiso 1 1 calc R
C11 C 0.08556(5) 0.5069(2) 0.07702(9) 0.0192(2) Uani 1 1 d .
H11A H 0.0785 0.4873 -0.0072 0.023 Uiso 1 1 calc R
H11B H 0.0569 0.3814 0.1164 0.023 Uiso 1 1 calc R
C12 C 0.15973(5) 0.4561(2) 0.10716(9) 0.01681(19) Uani 1 1 d .
H12A H 0.1887 0.5694 0.0614 0.020 Uiso 1 1 calc R
H12B H 0.1711 0.2801 0.0868 0.020 Uiso 1 1 calc R
C13 C 0.42387(5) 0.7082(2) 0.21350(9) 0.01658(19) Uani 1 1 d .
H13 H 0.4249 0.8757 0.2425 0.020 Uiso 1 1 calc R
C14 C 0.46860(6) 0.6434(3) 0.13513(10) 0.0244(2) Uani 1 1 d .
H14A H 0.4712(8) 0.476(3) 0.1074(13) 0.029 Uiso 1 1 d .
H14B H 0.5006(8) 0.763(3) 0.1032(13) 0.029 Uiso 1 1 d .

loop_
_atom_site_aniso_label
_atom_site_aniso_U_11
_atom_site_aniso_U_22
_atom_site_aniso_U_33
_atom_site_aniso_U_23
_atom_site_aniso_U_13
_atom_site_aniso_U_12
S2 0.01570(12) 0.01142(11) 0.01070(11) 0.00044(8) -0.00018(8) 0.00055(8)
O1 0.0133(3) 0.0166(3) 0.0109(3) 0.0015(2) 0.0008(2) 0.0005(3)
O21 0.0246(4) 0.0116(3) 0.0167(3) -0.0006(3) -0.0011(3) 0.0025(3)
O22 0.0244(4) 0.0185(4) 0.0111(3) -0.0004(3) -0.0004(3) 0.0003(3)
N3 0.0147(4) 0.0133(4) 0.0132(4) -0.0014(3) -0.0001(3) -0.0010(3)
C4 0.0125(4) 0.0139(4) 0.0125(4) 0.0003(3) 0.0006(3) 0.0000(3)
C5 0.0118(4) 0.0131(4) 0.0123(4) 0.0018(3) 0.0005(3) -0.0020(3)
C6 0.0135(4) 0.0127(4) 0.0103(4) 0.0001(3) 0.0001(3) -0.0009(3)
C7 0.0117(4) 0.0136(4) 0.0146(4) 0.0002(3) 0.0001(3) -0.0014(3)
C8 0.0135(4) 0.0168(4) 0.0207(5) -0.0041(4) -0.0029(3) 0.0013(4)
C9 0.0143(4) 0.0201(5) 0.0285(6) -0.0045(4) -0.0019(4) 0.0024(4)
C10 0.0165(5) 0.0201(5) 0.0288(6) 0.0011(4) -0.0073(4) -0.0005(4)
C11 0.0157(4) 0.0212(5) 0.0207(5) -0.0008(4) -0.0045(4) -0.0030(4)
C12 0.0142(4) 0.0197(5) 0.0165(4) -0.0020(4) -0.0013(3) -0.0017(4)
C13 0.0128(4) 0.0179(4) 0.0190(5) 0.0027(4) -0.0007(3) -0.0026(3)
C14 0.0174(5) 0.0334(6) 0.0224(5) 0.0024(5) 0.0040(4) -0.0027(5)

loop_
_atom_type_symbol
_atom_type_description
_atom_type_scat_dispersion_real
_atom_type_scat_dispersion_imag
_atom_type_scat_source
C C 0.0033 0.0016 'International Tables Vol C Tables 4.2.6.8 and 6.1.1.4'
H H 0.0000 0.0000 'International Tables Vol C Tables 4.2.6.8 and 6.1.1.4'
N N 0.0061 0.0033 'International Tables Vol C Tables 4.2.6.8 and 6.1.1.4'
O O 0.0106 0.0060 'International Tables Vol C Tables 4.2.6.8 and 6.1.1.4'
S S 0.1246 0.1234 'International Tables Vol C Tables 4.2.6.8 and 6.1.1.4'

loop_
_geom_angle_atom_site_label_1
_geom_angle_atom_site_label_2
_geom_angle_atom_site_label_3
_geom_angle
O22 S2 O21 119.56(5)
O22 S2 O1 105.57(4)
O21 S2 O1 108.48(4)
O22 S2 N3 109.24(5)
O21 S2 N3 107.80(5)
O1 S2 N3 105.30(4)
C6 O1 S2 114.74(6)
C4 N3 S2 113.10(6)
C4 N3 H3 111.5(9)
S2 N3 H3 110.7(10)
N3 C4 C13 108.67(8)
N3 C4 C5 110.12(7)
C13 C4 C5 111.53(8)
N3 C4 H4 108.8
C13 C4 H4 108.8
C5 C4 H4 108.8
C6 C5 C4 112.17(8)
C6 C5 H5A 109.2
C4 C5 H5A 109.2
C6 C5 H5B 109.2
C4 C5 H5B 109.2
H5A C5 H5B 107.9
O1 C6 C5 108.82(7)
O1 C6 C7 105.51(7)
C5 C6 C7 115.90(8)
O1 C6 H6 108.8
C5 C6 H6 108.8
C7 C6 H6 108.8
C6 C7 C8 114.13(8)
C6 C7 C12 110.49(8)
C8 C7 C12 110.05(8)
C6 C7 H7 107.3
C8 C7 H7 107.3
C12 C7 H7 107.3
C9 C8 C7 110.61(8)
C9 C8 H8A 109.5
C7 C8 H8A 109.5
C9 C8 H8B 109.5
C7 C8 H8B 109.5
H8A C8 H8B 108.1
C10 C9 C8 111.04(9)
C10 C9 H9A 109.4
C8 C9 H9A 109.4
C10 C9 H9B 109.4
C8 C9 H9B 109.4
H9A C9 H9B 108.0
C9 C10 C11 110.95(9)
C9 C10 H10A 109.4
C11 C10 H10A 109.4
C9 C10 H10B 109.4
C11 C10 H10B 109.4
H10A C10 H10B 108.0
C10 C11 C12 111.38(9)
C10 C11 H11A 109.4
C12 C11 H11A 109.4
C10 C11 H11B 109.4
C12 C11 H11B 109.4
H11A C11 H11B 108.0
C11 C12 C7 111.07(8)
C11 C12 H12A 109.4
C7 C12 H12A 109.4
C11 C12 H12B 109.4
C7 C12 H12B 109.4
H12A C12 H12B 108.0
C14 C13 C4 123.37(11)
C14 C13 H13 118.3
C4 C13 H13 118.3
C13 C14 H14A 121.1(9)
C13 C14 H14B 122.5(9)
H14A C14 H14B 116.4(13)

loop_
_geom_bond_atom_site_label_1
_geom_bond_atom_site_label_2
_geom_bond_distance
S2 O22 1.4238(8)
S2 O21 1.4379(8)
S2 O1 1.5792(7)
S2 N3 1.6254(9)
O1 C6 1.4946(11)
N3 C4 1.5011(12)
N3 H3 0.838(15)
C4 C13 1.5022(14)
C4 C5 1.5350(13)
C4 H4 1.0000
C5 C6 1.5240(13)
C5 H5A 0.9900
C5 H5B 0.9900
C6 C7 1.5253(13)
C6 H6 1.0000
C7 C8 1.5362(14)
C7 C12 1.5365(14)
C7 H7 1.0000
C8 C9 1.5328(15)
C8 H8A 0.9900
C8 H8B 0.9900
C9 C10 1.5314(16)
C9 H9A 0.9900
C9 H9B 0.9900
C10 C11 1.5317(16)
C10 H10A 0.9900
C10 H10B 0.9900
C11 C12 1.5326(14)
C11 H11A 0.9900
C11 H11B 0.9900
C12 H12A 0.9900
C12 H12B 0.9900
C13 C14 1.3228(15)
C13 H13 0.9500
C14 H14A 0.947(17)
C14 H14B 0.973(16)

loop_
_geom_hbond_atom_site_label_D
_geom_hbond_atom_site_label_H
_geom_hbond_atom_site_label_A
_geom_hbond_distance_DH
_geom_hbond_distance_HA
_geom_hbond_distance_DA
_geom_hbond_angle_DHA
_geom_hbond_site_symmetry_A
N3 H3 O21 0.838(15) 2.356(15) 3.1188(12) 151.7(13) 1_565

loop_
_geom_torsion_atom_site_label_1
_geom_torsion_atom_site_label_2
_geom_torsion_atom_site_label_3
_geom_torsion_atom_site_label_4
_geom_torsion
O22 S2 O1 C6 170.61(6)
O21 S2 O1 C6 -60.10(7)
N3 S2 O1 C6 55.09(7)
O22 S2 N3 C4 -166.05(7)
O21 S2 N3 C4 62.59(8)
O1 S2 N3 C4 -53.07(7)
S2 N3 C4 C13 178.83(7)
S2 N3 C4 C5 56.40(9)
N3 C4 C5 C6 -58.54(10)
C13 C4 C5 C6 -179.27(8)
S2 O1 C6 C5 -59.39(9)
S2 O1 C6 C7 175.62(6)
C4 C5 C6 O1 58.77(10)
C4 C5 C6 C7 177.42(8)
O1 C6 C7 C8 65.82(10)
C5 C6 C7 C8 -54.64(11)
O1 C6 C7 C12 -169.54(8)
C5 C6 C7 C12 70.00(11)
C6 C7 C8 C9 -177.47(9)
C12 C7 C8 C9 57.66(11)
C7 C8 C9 C10 -57.46(12)
C8 C9 C10 C11 55.82(12)
C9 C10 C11 C12 -54.98(12)
C10 C11 C12 C7 55.83(12)
C6 C7 C12 C11 176.18(8)
C8 C7 C12 C11 -56.89(11)
N3 C4 C13 C14 126.83(11)
C5 C4 C13 C14 -111.59(12)
